data_2224925
loop_
_publ_author_name
'Kobkeatthawin, Thawanrat'
'Chantrapromma, Suchada'
'Fun, Hoong-Kun'

_publ_section_title
;
 (<i>E</i>)-1-(4-Chlorophenyl)-3-[4-(diethylamino)phenyl]prop-2-en-1-one
;
_journal_coeditor_code CV2675
_journal_issue 2
_journal_name_full 'Acta Crystallographica Section E'
_journal_page_first o254
_journal_page_last o255
_journal_paper_doi 10.1107/S1600536809054683
_journal_volume 66
_journal_year 2010
_chemical_formula_iupac 'C19 H20 Cl N O'
_chemical_formula_moiety 'C19 H20 Cl N O'
_chemical_formula_sum 'C19 H20 Cl N O'
_chemical_formula_weight 313.81
_chemical_melting_point_gt 374
_chemical_melting_point_lt 375
_chemical_name_systematic
;
(<i>E</i>)-1-(4-Chlorophenyl)-3-[4-(diethylamino)phenyl]prop-2-en-1-one
;
_space_group_IT_number 14
_symmetry_cell_setting monoclinic
_symmetry_space_group_name_Hall '-P 2ybc'
_symmetry_space_group_name_H-M 'P 1 21/c 1'
_atom_sites_solution_hydrogens geom
_atom_sites_solution_primary direct
_atom_sites_solution_secondary difmap
_audit_creation_method SHELXL-97
_cell_angle_alpha 90.00
_cell_angle_beta 97.2680(10)
_cell_angle_gamma 90.00
_cell_formula_units_Z 8
_cell_length_a 17.2073(2)
_cell_length_b 11.94670(10)
_cell_length_c 15.7996(2)
_cell_measurement_reflns_used 9400
_cell_measurement_temperature 100
_cell_measurement_theta_max 30.00
_cell_measurement_theta_min 1.91
_cell_volume 3221.83(6)
_computing_cell_refinement 'SAINT (Bruker, 2005)'
_computing_data_collection 'APEX2 (Bruker, 2005)'
_computing_data_reduction 'SAINT (Bruker, 2005)'
_computing_molecular_graphics 'SHELXTL (Sheldrick, 2008)'
_computing_publication_material
;
SHELXTL (Sheldrick, 2008) and PLATON (Spek, 2009)
;
_computing_structure_refinement 'SHELXTL (Sheldrick, 2008)'
_computing_structure_solution 'SHELXTL (Sheldrick, 2008)'
_diffrn_ambient_temperature 100
_diffrn_measured_fraction_theta_full 1.000
_diffrn_measured_fraction_theta_max 1.000
_diffrn_measurement_device_type 'Bruker APEXII CCD area-detector'
_diffrn_measurement_method '\f and \w scans'
_diffrn_radiation_monochromator graphite
_diffrn_radiation_source 'sealed tube'
_diffrn_radiation_type MoK\a
_diffrn_radiation_wavelength 0.71073
_diffrn_reflns_av_R_equivalents 0.0407
_diffrn_reflns_av_sigmaI/netI 0.0568
_diffrn_reflns_limit_h_max 24
_diffrn_reflns_limit_h_min -23
_diffrn_reflns_limit_k_max 16
_diffrn_reflns_limit_k_min -12
_diffrn_reflns_limit_l_max 22
_diffrn_reflns_limit_l_min -21
_diffrn_reflns_number 47596
_diffrn_reflns_theta_full 30.00
_diffrn_reflns_theta_max 30.00
_diffrn_reflns_theta_min 1.19
_diffrn_standards_number 0
_exptl_absorpt_coefficient_mu 0.239
_exptl_absorpt_correction_T_max 0.9765
_exptl_absorpt_correction_T_min 0.9252
_exptl_absorpt_correction_type multi-scan
_exptl_absorpt_process_details '(SADABS; Bruker, 2005)'
_exptl_crystal_colour yellow
_exptl_crystal_density_diffrn 1.294
_exptl_crystal_density_method 'not measured'
_exptl_crystal_description block
_exptl_crystal_F_000 1328
_exptl_crystal_size_max 0.33
_exptl_crystal_size_mid 0.23
_exptl_crystal_size_min 0.10
_refine_diff_density_max 0.318
_refine_diff_density_min -0.346
_refine_ls_extinction_method none
_refine_ls_goodness_of_fit_ref 1.098
_refine_ls_hydrogen_treatment constr
_refine_ls_matrix_type full
_refine_ls_number_parameters 401
_refine_ls_number_reflns 9400
_refine_ls_number_restraints 0
_refine_ls_restrained_S_all 1.098
_refine_ls_R_factor_all 0.0834
_refine_ls_R_factor_gt 0.0479
_refine_ls_shift/su_max 0.001
_refine_ls_shift/su_mean 0.000
_refine_ls_structure_factor_coef Fsqd
_refine_ls_weighting_details 'calc w=1/[\s^2^(Fo^2^)+(0.0474P)^2^+0.7024P] where P=(Fo^2^+2Fc^2^)/3'
_refine_ls_weighting_scheme calc
_refine_ls_wR_factor_gt 0.1021
_refine_ls_wR_factor_ref 0.1220
_reflns_number_gt 6241
_reflns_number_total 9400
_reflns_threshold_expression I>2\s(I)
_cod_data_source_file cv2675.cif
_cod_data_source_block I
_cod_depositor_comments
;
The following automatic conversions were performed:
'_symmetry_cell_setting' value 'Monoclinic' changed to 'monoclinic'
according to '/home/saulius/struct/CIF-dictionaries/cif_core.dic'
dictionary named 'cif_core.dic' version 2.4.1 from 2010-06-29.

Automatic conversion script
Id: cif_fix_enum 1527 2010-12-29 10:47:43Z saulius 

The following automatic conversions were performed:

'_symmetry_cell_setting' value 'Monoclinic' changed to 'monoclinic'
according to /home/saulius/struct/CIF-dictionaries/cif_core.dic
dictionary named 'cif_core.dic' version 2.4.1 from 2010-06-29.

Automatic conversion script
Id: cif_fix_values 1715 2011-07-08 13:25:40Z adriana 
;
_cod_original_cell_volume 3221.84(6)
_cod_original_sg_symbol_H-M 'P 21/c'
_cod_database_code 2224925
_cod_database_fobs_code 2224925

loop_
_symmetry_equiv_pos_as_xyz
'x, y, z'
'-x, y+1/2, -z+1/2'
'-x, -y, -z'
'x, -y-1/2, z-1/2'

loop_
_atom_site_type_symbol
_atom_site_label
_atom_site_fract_x
_atom_site_fract_y
_atom_site_fract_z
_atom_site_U_iso_or_equiv
_atom_site_adp_type
_atom_site_calc_flag
_atom_site_refinement_flags
_atom_site_occupancy
_atom_site_disorder_assembly
_atom_site_disorder_group
Cl Cl1A 1.33545(2) 0.22869(4) 0.37652(3) 0.02632(11) Uani d . 1 . .
O O1A 1.00783(6) -0.07143(9) 0.29241(7) 0.0250(3) Uani d . 1 . .
N N1A 0.62274(7) 0.22634(11) -0.01499(8) 0.0220(3) Uani d . 1 . .
C C1A 1.11964(9) 0.17759(13) 0.25803(10) 0.0203(3) Uani d . 1 . .
H H1AA 1.0859 0.2119 0.2151 0.024 Uiso calc R 1 . .
C C2A 1.19351(9) 0.22284(13) 0.28205(10) 0.0209(3) Uani d . 1 . .
H H2AA 1.2099 0.2857 0.2544 0.025 Uiso calc R 1 . .
C C3A 1.24235(9) 0.17306(13) 0.34767(10) 0.0193(3) Uani d . 1 . .
C C4A 1.21866(9) 0.07958(13) 0.38999(10) 0.0216(3) Uani d . 1 . .
H H4AA 1.2513 0.0484 0.4353 0.026 Uiso calc R 1 . .
C C5A 1.14600(9) 0.03364(13) 0.36369(10) 0.0208(3) Uani d . 1 . .
H H5AA 1.1305 -0.0304 0.3906 0.025 Uiso calc R 1 . .
C C6A 1.09523(9) 0.08156(13) 0.29733(10) 0.0186(3) Uani d . 1 . .
C C7A 1.01754(9) 0.02632(13) 0.27110(10) 0.0185(3) Uani d . 1 . .
C C8A 0.95504(9) 0.09153(13) 0.22182(10) 0.0197(3) Uani d . 1 . .
H H8AA 0.9640 0.1659 0.2086 0.024 Uiso calc R 1 . .
C C9A 0.88478(9) 0.04481(13) 0.19551(9) 0.0193(3) Uani d . 1 . .
H H9AA 0.8786 -0.0291 0.2118 0.023 Uiso calc R 1 . .
C C10A 0.81767(9) 0.09526(13) 0.14509(10) 0.0190(3) Uani d . 1 . .
C C11A 0.81717(9) 0.20500(13) 0.11330(10) 0.0208(3) Uani d . 1 . .
H H11A 0.8611 0.2498 0.1272 0.025 Uiso calc R 1 . .
C C12A 0.75375(9) 0.24823(13) 0.06228(10) 0.0215(4) Uani d . 1 . .
H H12A 0.7560 0.3214 0.0427 0.026 Uiso calc R 1 . .
C C13A 0.68503(9) 0.18439(13) 0.03865(10) 0.0194(3) Uani d . 1 . .
C C14A 0.68454(9) 0.07499(13) 0.07266(10) 0.0220(4) Uani d . 1 . .
H H14A 0.6400 0.0308 0.0606 0.026 Uiso calc R 1 . .
C C15A 0.74903(9) 0.03261(13) 0.12349(10) 0.0207(3) Uani d . 1 . .
H H15A 0.7469 -0.0401 0.1441 0.025 Uiso calc R 1 . .
C C16A 0.62152(9) 0.34250(13) -0.04343(10) 0.0236(4) Uani d . 1 . .
H H16A 0.5841 0.3495 -0.0945 0.028 Uiso calc R 1 . .
H H16B 0.6728 0.3615 -0.0586 0.028 Uiso calc R 1 . .
C C17A 0.60016(10) 0.42641(14) 0.02253(11) 0.0268(4) Uani d . 1 . .
H H17A 0.6049 0.5011 0.0013 0.040 Uiso calc R 1 . .
H H17B 0.6349 0.4173 0.0746 0.040 Uiso calc R 1 . .
H H17C 0.5472 0.4137 0.0333 0.040 Uiso calc R 1 . .
C C18A 0.55139(9) 0.16108(14) -0.03719(10) 0.0231(4) Uani d . 1 . .
H H18A 0.5658 0.0839 -0.0462 0.028 Uiso calc R 1 . .
H H18B 0.5244 0.1890 -0.0906 0.028 Uiso calc R 1 . .
C C19A 0.49514(10) 0.16418(15) 0.02990(11) 0.0290(4) Uani d . 1 . .
H H19A 0.4499 0.1194 0.0112 0.043 Uiso calc R 1 . .
H H19B 0.4792 0.2400 0.0380 0.043 Uiso calc R 1 . .
H H19C 0.5209 0.1351 0.0828 0.043 Uiso calc R 1 . .
Cl Cl1B 0.16956(2) 0.81186(4) 0.18284(3) 0.03390(13) Uani d . 1 . .
O O1B 0.51160(6) 1.07982(9) 0.24066(8) 0.0283(3) Uani d . 1 . .
N N1B 0.90996(7) 0.73741(11) 0.47926(8) 0.0193(3) Uani d . 1 . .
C C1B 0.40036(9) 0.82319(13) 0.25395(10) 0.0209(3) Uani d . 1 . .
H H1BA 0.4401 0.7729 0.2726 0.025 Uiso calc R 1 . .
C C2B 0.32374(9) 0.78546(14) 0.23590(10) 0.0227(4) Uani d . 1 . .
H H2BA 0.3121 0.7102 0.2425 0.027 Uiso calc R 1 . .
C C3B 0.26505(9) 0.86039(14) 0.20805(10) 0.0221(4) Uani d . 1 . .
C C4B 0.28072(9) 0.97338(14) 0.19930(10) 0.0250(4) Uani d . 1 . .
H H4BA 0.2405 1.0234 0.1816 0.030 Uiso calc R 1 . .
C C5B 0.35717(9) 1.01030(13) 0.21739(10) 0.0217(3) Uani d . 1 . .
H H5BA 0.3682 1.0859 0.2115 0.026 Uiso calc R 1 . .
C C6B 0.41803(9) 0.93639(13) 0.24428(9) 0.0176(3) Uani d . 1 . .
C C7B 0.49926(9) 0.98249(13) 0.26100(10) 0.0189(3) Uani d . 1 . .
C C8B 0.56250(9) 0.91209(13) 0.30276(10) 0.0207(3) Uani d . 1 . .
H H8BA 0.5512 0.8404 0.3206 0.025 Uiso calc R 1 . .
C C9B 0.63645(9) 0.94976(13) 0.31555(9) 0.0187(3) Uani d . 1 . .
H H9BA 0.6447 1.0201 0.2932 0.022 Uiso calc R 1 . .
C C10B 0.70517(9) 0.89533(13) 0.35960(10) 0.0180(3) Uani d . 1 . .
C C11B 0.70277(9) 0.79079(13) 0.39960(10) 0.0200(3) Uani d . 1 . .
H H11B 0.6547 0.7551 0.3992 0.024 Uiso calc R 1 . .
C C12B 0.76888(9) 0.73904(13) 0.43942(10) 0.0196(3) Uani d . 1 . .
H H12B 0.7645 0.6699 0.4655 0.023 Uiso calc R 1 . .
C C13B 0.84368(9) 0.78947(13) 0.44136(9) 0.0173(3) Uani d . 1 . .
C C14B 0.84647(9) 0.89580(13) 0.40271(10) 0.0186(3) Uani d . 1 . .
H H14B 0.8943 0.9322 0.4034 0.022 Uiso calc R 1 . .
C C15B 0.77899(9) 0.94644(13) 0.36396(10) 0.0189(3) Uani d . 1 . .
H H15B 0.7826 1.0170 0.3399 0.023 Uiso calc R 1 . .
C C16B 0.98874(9) 0.77527(13) 0.46801(10) 0.0198(3) Uani d . 1 . .
H H16C 0.9861 0.8185 0.4157 0.024 Uiso calc R 1 . .
H H16D 1.0215 0.7104 0.4619 0.024 Uiso calc R 1 . .
C C17B 1.02667(9) 0.84630(14) 0.54171(11) 0.0251(4) Uani d . 1 . .
H H17D 1.0795 0.8637 0.5329 0.038 Uiso calc R 1 . .
H H17E 1.0269 0.8056 0.5941 0.038 Uiso calc R 1 . .
H H17F 0.9975 0.9144 0.5446 0.038 Uiso calc R 1 . .
C C18B 0.90602(9) 0.63347(13) 0.52717(10) 0.0209(3) Uani d . 1 . .
H H18C 0.8606 0.6359 0.5578 0.025 Uiso calc R 1 . .
H H18D 0.9523 0.6276 0.5689 0.025 Uiso calc R 1 . .
C C19B 0.90064(10) 0.53012(14) 0.47043(11) 0.0259(4) Uani d . 1 . .
H H19D 0.9030 0.4641 0.5053 0.039 Uiso calc R 1 . .
H H19E 0.9435 0.5298 0.4370 0.039 Uiso calc R 1 . .
H H19F 0.8520 0.5312 0.4332 0.039 Uiso calc R 1 . .

loop_
_atom_site_aniso_label
_atom_site_aniso_U_11
_atom_site_aniso_U_22
_atom_site_aniso_U_33
_atom_site_aniso_U_12
_atom_site_aniso_U_13
_atom_site_aniso_U_23
Cl1A 0.0194(2) 0.0273(2) 0.0314(2) -0.00409(16) -0.00011(16) 0.00009(18)
O1A 0.0213(6) 0.0216(6) 0.0316(7) -0.0014(5) 0.0018(5) 0.0073(5)
N1A 0.0195(7) 0.0215(7) 0.0240(7) 0.0001(6) -0.0012(6) 0.0034(6)
C1A 0.0200(8) 0.0212(9) 0.0196(8) 0.0020(7) 0.0013(6) 0.0031(7)
C2A 0.0223(8) 0.0182(8) 0.0228(8) -0.0009(7) 0.0049(7) 0.0011(7)
C3A 0.0166(7) 0.0190(9) 0.0221(8) -0.0004(6) 0.0016(6) -0.0023(7)
C4A 0.0209(8) 0.0204(9) 0.0227(8) 0.0043(7) -0.0001(7) 0.0013(7)
C5A 0.0219(8) 0.0165(8) 0.0241(8) 0.0017(6) 0.0039(7) 0.0035(7)
C6A 0.0198(8) 0.0173(8) 0.0192(8) 0.0016(6) 0.0040(6) 0.0000(6)
C7A 0.0189(8) 0.0200(9) 0.0173(8) 0.0004(6) 0.0048(6) 0.0003(6)
C8A 0.0205(8) 0.0175(8) 0.0214(8) 0.0006(6) 0.0035(6) 0.0017(6)
C9A 0.0218(8) 0.0185(8) 0.0185(8) 0.0012(6) 0.0053(6) 0.0000(6)
C10A 0.0193(8) 0.0185(9) 0.0193(8) 0.0009(6) 0.0033(6) -0.0008(6)
C11A 0.0171(8) 0.0203(9) 0.0251(8) -0.0018(6) 0.0034(6) -0.0019(7)
C12A 0.0213(8) 0.0166(9) 0.0271(9) 0.0009(6) 0.0054(7) 0.0030(7)
C13A 0.0194(8) 0.0199(9) 0.0191(8) 0.0008(6) 0.0031(6) -0.0003(6)
C14A 0.0205(8) 0.0188(9) 0.0258(9) -0.0027(7) 0.0003(7) -0.0009(7)
C15A 0.0229(8) 0.0154(8) 0.0231(8) -0.0007(6) 0.0010(7) 0.0007(6)
C16A 0.0236(8) 0.0234(9) 0.0230(8) 0.0002(7) -0.0007(7) 0.0072(7)
C17A 0.0237(9) 0.0243(10) 0.0328(10) -0.0003(7) 0.0046(7) 0.0045(7)
C18A 0.0226(8) 0.0231(9) 0.0219(8) -0.0012(7) -0.0039(7) -0.0011(7)
C19A 0.0265(9) 0.0285(10) 0.0317(10) -0.0065(8) 0.0029(8) -0.0009(8)
Cl1B 0.0241(2) 0.0341(3) 0.0408(3) -0.00895(18) -0.00643(19) 0.0077(2)
O1B 0.0260(6) 0.0199(7) 0.0384(7) -0.0013(5) 0.0015(5) 0.0073(5)
N1B 0.0173(7) 0.0173(7) 0.0232(7) -0.0002(5) 0.0016(5) 0.0041(5)
C1B 0.0232(8) 0.0174(9) 0.0222(8) 0.0044(7) 0.0032(7) 0.0003(7)
C2B 0.0281(9) 0.0155(8) 0.0243(8) -0.0030(7) 0.0022(7) -0.0006(7)
C3B 0.0204(8) 0.0231(9) 0.0222(8) -0.0033(7) 0.0002(7) 0.0008(7)
C4B 0.0239(9) 0.0219(9) 0.0281(9) 0.0042(7) -0.0014(7) 0.0018(7)
C5B 0.0251(9) 0.0147(8) 0.0247(9) -0.0005(7) 0.0005(7) 0.0000(7)
C6B 0.0207(8) 0.0170(8) 0.0153(7) 0.0013(6) 0.0027(6) -0.0012(6)
C7B 0.0213(8) 0.0178(9) 0.0178(8) 0.0004(6) 0.0029(6) 0.0002(6)
C8B 0.0226(8) 0.0164(8) 0.0229(8) 0.0008(6) 0.0025(7) 0.0029(7)
C9B 0.0217(8) 0.0160(8) 0.0191(8) 0.0017(6) 0.0049(6) -0.0015(6)
C10B 0.0189(8) 0.0163(8) 0.0194(8) 0.0014(6) 0.0050(6) -0.0017(6)
C11B 0.0170(8) 0.0198(9) 0.0242(8) -0.0012(6) 0.0063(6) -0.0025(7)
C12B 0.0215(8) 0.0151(8) 0.0225(8) -0.0005(6) 0.0045(6) 0.0006(6)
C13B 0.0188(8) 0.0166(8) 0.0166(7) 0.0004(6) 0.0028(6) -0.0021(6)
C14B 0.0176(8) 0.0174(8) 0.0209(8) -0.0032(6) 0.0030(6) -0.0024(6)
C15B 0.0229(8) 0.0143(8) 0.0202(8) 0.0008(6) 0.0054(6) -0.0011(6)
C16B 0.0172(8) 0.0197(8) 0.0229(8) 0.0010(6) 0.0036(6) 0.0013(7)
C17B 0.0201(8) 0.0257(9) 0.0288(9) -0.0012(7) 0.0002(7) -0.0004(7)
C18B 0.0199(8) 0.0207(9) 0.0218(8) 0.0003(7) 0.0010(6) 0.0041(7)
C19B 0.0254(9) 0.0198(9) 0.0314(9) 0.0011(7) -0.0007(7) 0.0020(7)

loop_
_atom_type_symbol
_atom_type_description
_atom_type_scat_dispersion_real
_atom_type_scat_dispersion_imag
_atom_type_scat_source
C C 0.0033 0.0016 'International Tables Vol C Tables 4.2.6.8 and 6.1.1.4'
H H 0.0000 0.0000 'International Tables Vol C Tables 4.2.6.8 and 6.1.1.4'
N N 0.0061 0.0033 'International Tables Vol C Tables 4.2.6.8 and 6.1.1.4'
O O 0.0106 0.0060 'International Tables Vol C Tables 4.2.6.8 and 6.1.1.4'
Cl Cl 0.1484 0.1585 'International Tables Vol C Tables 4.2.6.8 and 6.1.1.4'

loop_
_geom_angle_atom_site_label_1
_geom_angle_atom_site_label_2
_geom_angle_atom_site_label_3
_geom_angle_site_symmetry_1
_geom_angle_site_symmetry_3
_geom_angle
_geom_angle_publ_flag
C13A N1A C16A . . 121.13(13) ?
C13A N1A C18A . . 121.34(13) ?
C16A N1A C18A . . 117.10(12) ?
C2A C1A C6A . . 121.02(14) ?
C2A C1A H1AA . . 119.5 ?
C6A C1A H1AA . . 119.5 ?
C3A C2A C1A . . 119.04(15) ?
C3A C2A H2AA . . 120.5 ?
C1A C2A H2AA . . 120.5 ?
C2A C3A C4A . . 121.26(14) ?
C2A C3A Cl1A . . 118.93(12) ?
C4A C3A Cl1A . . 119.81(12) ?
C5A C4A C3A . . 118.98(15) ?
C5A C4A H4AA . . 120.5 ?
C3A C4A H4AA . . 120.5 ?
C4A C5A C6A . . 121.24(15) ?
C4A C5A H5AA . . 119.4 ?
C6A C5A H5AA . . 119.4 ?
C1A C6A C5A . . 118.40(14) ?
C1A C6A C7A . . 123.13(14) ?
C5A C6A C7A . . 118.47(14) ?
O1A C7A C8A . . 122.12(14) ?
O1A C7A C6A . . 119.20(14) ?
C8A C7A C6A . . 118.68(14) ?
C9A C8A C7A . . 120.77(15) ?
C9A C8A H8AA . . 119.6 ?
C7A C8A H8AA . . 119.6 ?
C8A C9A C10A . . 128.20(15) ?
C8A C9A H9AA . . 115.9 ?
C10A C9A H9AA . . 115.9 ?
C15A C10A C11A . . 116.37(14) ?
C15A C10A C9A . . 119.98(14) ?
C11A C10A C9A . . 123.63(14) ?
C12A C11A C10A . . 122.00(14) ?
C12A C11A H11A . . 119.0 ?
C10A C11A H11A . . 119.0 ?
C11A C12A C13A . . 121.81(15) ?
C11A C12A H12A . . 119.1 ?
C13A C12A H12A . . 119.1 ?
N1A C13A C14A . . 122.01(14) ?
N1A C13A C12A . . 121.73(14) ?
C14A C13A C12A . . 116.25(14) ?
C15A C14A C13A . . 121.14(14) ?
C15A C14A H14A . . 119.4 ?
C13A C14A H14A . . 119.4 ?
C14A C15A C10A . . 122.38(15) ?
C14A C15A H15A . . 118.8 ?
C10A C15A H15A . . 118.8 ?
N1A C16A C17A . . 114.24(13) ?
N1A C16A H16A . . 108.7 ?
C17A C16A H16A . . 108.7 ?
N1A C16A H16B . . 108.7 ?
C17A C16A H16B . . 108.7 ?
H16A C16A H16B . . 107.6 ?
C16A C17A H17A . . 109.5 ?
C16A C17A H17B . . 109.5 ?
H17A C17A H17B . . 109.5 ?
C16A C17A H17C . . 109.5 ?
H17A C17A H17C . . 109.5 ?
H17B C17A H17C . . 109.5 ?
N1A C18A C19A . . 114.14(13) ?
N1A C18A H18A . . 108.7 ?
C19A C18A H18A . . 108.7 ?
N1A C18A H18B . . 108.7 ?
C19A C18A H18B . . 108.7 ?
H18A C18A H18B . . 107.6 ?
C18A C19A H19A . . 109.5 ?
C18A C19A H19B . . 109.5 ?
H19A C19A H19B . . 109.5 ?
C18A C19A H19C . . 109.5 ?
H19A C19A H19C . . 109.5 ?
H19B C19A H19C . . 109.5 ?
C13B N1B C18B . . 121.49(12) ?
C13B N1B C16B . . 122.73(13) ?
C18B N1B C16B . . 115.52(12) ?
C2B C1B C6B . . 120.35(14) ?
C2B C1B H1BA . . 119.8 ?
C6B C1B H1BA . . 119.8 ?
C3B C2B C1B . . 119.53(15) ?
C3B C2B H2BA . . 120.2 ?
C1B C2B H2BA . . 120.2 ?
C2B C3B C4B . . 121.31(15) ?
C2B C3B Cl1B . . 119.26(13) ?
C4B C3B Cl1B . . 119.42(12) ?
C5B C4B C3B . . 118.81(15) ?
C5B C4B H4BA . . 120.6 ?
C3B C4B H4BA . . 120.6 ?
C4B C5B C6B . . 121.27(15) ?
C4B C5B H5BA . . 119.4 ?
C6B C5B H5BA . . 119.4 ?
C5B C6B C1B . . 118.71(14) ?
C5B C6B C7B . . 118.04(14) ?
C1B C6B C7B . . 123.26(14) ?
O1B C7B C8B . . 121.12(14) ?
O1B C7B C6B . . 119.33(14) ?
C8B C7B C6B . . 119.54(14) ?
C9B C8B C7B . . 120.80(15) ?
C9B C8B H8BA . . 119.6 ?
C7B C8B H8BA . . 119.6 ?
C8B C9B C10B . . 128.56(15) ?
C8B C9B H9BA . . 115.7 ?
C10B C9B H9BA . . 115.7 ?
C11B C10B C15B . . 116.32(14) ?
C11B C10B C9B . . 123.19(14) ?
C15B C10B C9B . . 120.48(14) ?
C12B C11B C10B . . 122.45(14) ?
C12B C11B H11B . . 118.8 ?
C10B C11B H11B . . 118.8 ?
C11B C12B C13B . . 121.00(14) ?
C11B C12B H12B . . 119.5 ?
C13B C12B H12B . . 119.5 ?
N1B C13B C14B . . 121.71(14) ?
N1B C13B C12B . . 121.35(14) ?
C14B C13B C12B . . 116.93(14) ?
C15B C14B C13B . . 120.84(14) ?
C15B C14B H14B . . 119.6 ?
C13B C14B H14B . . 119.6 ?
C14B C15B C10B . . 122.41(14) ?
C14B C15B H15B . . 118.8 ?
C10B C15B H15B . . 118.8 ?
N1B C16B C17B . . 113.25(13) ?
N1B C16B H16C . . 108.9 ?
C17B C16B H16C . . 108.9 ?
N1B C16B H16D . . 108.9 ?
C17B C16B H16D . . 108.9 ?
H16C C16B H16D . . 107.7 ?
C16B C17B H17D . . 109.5 ?
C16B C17B H17E . . 109.5 ?
H17D C17B H17E . . 109.5 ?
C16B C17B H17F . . 109.5 ?
H17D C17B H17F . . 109.5 ?
H17E C17B H17F . . 109.5 ?
N1B C18B C19B . . 112.83(13) ?
N1B C18B H18C . . 109.0 ?
C19B C18B H18C . . 109.0 ?
N1B C18B H18D . . 109.0 ?
C19B C18B H18D . . 109.0 ?
H18C C18B H18D . . 107.8 ?
C18B C19B H19D . . 109.5 ?
C18B C19B H19E . . 109.5 ?
H19D C19B H19E . . 109.5 ?
C18B C19B H19F . . 109.5 ?
H19D C19B H19F . . 109.5 ?
H19E C19B H19F . . 109.5 ?

loop_
_geom_bond_atom_site_label_1
_geom_bond_atom_site_label_2
_geom_bond_site_symmetry_2
_geom_bond_distance
_geom_bond_publ_flag
Cl1A C3A . 1.7411(15) ?
O1A C7A . 1.2326(18) ?
N1A C13A . 1.3741(19) ?
N1A C16A . 1.458(2) ?
N1A C18A . 1.459(2) ?
C1A C2A . 1.389(2) ?
C1A C6A . 1.394(2) ?
C1A H1AA . 0.9300 ?
C2A C3A . 1.384(2) ?
C2A H2AA . 0.9300 ?
C3A C4A . 1.389(2) ?
C4A C5A . 1.381(2) ?
C4A H4AA . 0.9300 ?
C5A C6A . 1.399(2) ?
C5A H5AA . 0.9300 ?
C6A C7A . 1.501(2) ?
C7A C8A . 1.469(2) ?
C8A C9A . 1.349(2) ?
C8A H8AA . 0.9300 ?
C9A C10A . 1.449(2) ?
C9A H9AA . 0.9300 ?
C10A C15A . 1.404(2) ?
C10A C11A . 1.404(2) ?
C11A C12A . 1.373(2) ?
C11A H11A . 0.9300 ?
C12A C13A . 1.417(2) ?
C12A H12A . 0.9300 ?
C13A C14A . 1.414(2) ?
C14A C15A . 1.381(2) ?
C14A H14A . 0.9300 ?
C15A H15A . 0.9300 ?
C16A C17A . 1.524(2) ?
C16A H16A . 0.9700 ?
C16A H16B . 0.9700 ?
C17A H17A . 0.9600 ?
C17A H17B . 0.9600 ?
C17A H17C . 0.9600 ?
C18A C19A . 1.524(2) ?
C18A H18A . 0.9700 ?
C18A H18B . 0.9700 ?
C19A H19A . 0.9600 ?
C19A H19B . 0.9600 ?
C19A H19C . 0.9600 ?
Cl1B C3B . 1.7405(16) ?
O1B C7B . 1.2320(18) ?
N1B C13B . 1.3687(19) ?
N1B C18B . 1.460(2) ?
N1B C16B . 1.4610(19) ?
C1B C2B . 1.388(2) ?
C1B C6B . 1.399(2) ?
C1B H1BA . 0.9300 ?
C2B C3B . 1.379(2) ?
C2B H2BA . 0.9300 ?
C3B C4B . 1.387(2) ?
C4B C5B . 1.383(2) ?
C4B H4BA . 0.9300 ?
C5B C6B . 1.394(2) ?
C5B H5BA . 0.9300 ?
C6B C7B . 1.495(2) ?
C7B C8B . 1.465(2) ?
C8B C9B . 1.341(2) ?
C8B H8BA . 0.9300 ?
C9B C10B . 1.448(2) ?
C9B H9BA . 0.9300 ?
C10B C11B . 1.403(2) ?
C10B C15B . 1.403(2) ?
C11B C12B . 1.375(2) ?
C11B H11B . 0.9300 ?
C12B C13B . 1.418(2) ?
C12B H12B . 0.9300 ?
C13B C14B . 1.413(2) ?
C14B C15B . 1.382(2) ?
C14B H14B . 0.9300 ?
C15B H15B . 0.9300 ?
C16B C17B . 1.520(2) ?
C16B H16C . 0.9700 ?
C16B H16D . 0.9700 ?
C17B H17D . 0.9600 ?
C17B H17E . 0.9600 ?
C17B H17F . 0.9600 ?
C18B C19B . 1.522(2) ?
C18B H18C . 0.9700 ?
C18B H18D . 0.9700 ?
C19B H19D . 0.9600 ?
C19B H19E . 0.9600 ?
C19B H19F . 0.9600 ?

loop_
_geom_hbond_atom_site_label_D
_geom_hbond_atom_site_label_H
_geom_hbond_atom_site_label_A
_geom_hbond_site_symmetry_A
_geom_hbond_distance_DH
_geom_hbond_distance_HA
_geom_hbond_distance_DA
_geom_hbond_angle_DHA
_geom_hbond_publ_flag
C1B H1BA O1B 2_645 0.93 2.47 3.2746(19) 145 y
C16B H16C O1A 1_565 0.97 2.42 3.3749(19) 168 y
C2A H2AA Cg1 2_745 0.93 2.60 3.3377(17) 137 y

loop_
_geom_torsion_atom_site_label_1
_geom_torsion_atom_site_label_2
_geom_torsion_atom_site_label_3
_geom_torsion_atom_site_label_4
_geom_torsion_site_symmetry_1
_geom_torsion_site_symmetry_2
_geom_torsion_site_symmetry_3
_geom_torsion_site_symmetry_4
_geom_torsion
_geom_torsion_publ_flag
C6A C1A C2A C3A . . . . -1.8(2) ?
C1A C2A C3A C4A . . . . -0.4(2) ?
C1A C2A C3A Cl1A . . . . 179.03(12) ?
C2A C3A C4A C5A . . . . 2.3(2) ?
Cl1A C3A C4A C5A . . . . -177.11(12) ?
C3A C4A C5A C6A . . . . -2.0(2) ?
C2A C1A C6A C5A . . . . 2.1(2) ?
C2A C1A C6A C7A . . . . -177.12(14) ?
C4A C5A C6A C1A . . . . -0.1(2) ?
C4A C5A C6A C7A . . . . 179.12(14) ?
C1A C6A C7A O1A . . . . 161.56(15) ?
C5A C6A C7A O1A . . . . -17.6(2) ?
C1A C6A C7A C8A . . . . -19.4(2) ?
C5A C6A C7A C8A . . . . 161.42(14) ?
O1A C7A C8A C9A . . . . -2.2(2) ?
C6A C7A C8A C9A . . . . 178.77(14) ?
C7A C8A C9A C10A . . . . -178.39(14) ?
C8A C9A C10A C15A . . . . 179.71(15) ?
C8A C9A C10A C11A . . . . 1.6(3) ?
C15A C10A C11A C12A . . . . -1.4(2) ?
C9A C10A C11A C12A . . . . 176.80(15) ?
C10A C11A C12A C13A . . . . -0.1(2) ?
C16A N1A C13A C14A . . . . 174.59(14) ?
C18A N1A C13A C14A . . . . 2.3(2) ?
C16A N1A C13A C12A . . . . -6.0(2) ?
C18A N1A C13A C12A . . . . -178.37(14) ?
C11A C12A C13A N1A . . . . -177.54(14) ?
C11A C12A C13A C14A . . . . 1.9(2) ?
N1A C13A C14A C15A . . . . 177.16(15) ?
C12A C13A C14A C15A . . . . -2.2(2) ?
C13A C14A C15A C10A . . . . 0.8(2) ?
C11A C10A C15A C14A . . . . 1.0(2) ?
C9A C10A C15A C14A . . . . -177.26(14) ?
C13A N1A C16A C17A . . . . -78.38(18) ?
C18A N1A C16A C17A . . . . 94.27(16) ?
C13A N1A C18A C19A . . . . 81.27(18) ?
C16A N1A C18A C19A . . . . -91.36(17) ?
C6B C1B C2B C3B . . . . 0.2(2) ?
C1B C2B C3B C4B . . . . -1.3(2) ?
C1B C2B C3B Cl1B . . . . 178.31(12) ?
C2B C3B C4B C5B . . . . 1.3(2) ?
Cl1B C3B C4B C5B . . . . -178.31(12) ?
C3B C4B C5B C6B . . . . -0.2(2) ?
C4B C5B C6B C1B . . . . -0.9(2) ?
C4B C5B C6B C7B . . . . 178.88(14) ?
C2B C1B C6B C5B . . . . 0.9(2) ?
C2B C1B C6B C7B . . . . -178.86(14) ?
C5B C6B C7B O1B . . . . -9.0(2) ?
C1B C6B C7B O1B . . . . 170.70(15) ?
C5B C6B C7B C8B . . . . 169.77(14) ?
C1B C6B C7B C8B . . . . -10.5(2) ?
O1B C7B C8B C9B . . . . -3.8(2) ?
C6B C7B C8B C9B . . . . 177.38(14) ?
C7B C8B C9B C10B . . . . 176.11(14) ?
C8B C9B C10B C11B . . . . -2.2(3) ?
C8B C9B C10B C15B . . . . 177.64(15) ?
C15B C10B C11B C12B . . . . -1.5(2) ?
C9B C10B C11B C12B . . . . 178.41(14) ?
C10B C11B C12B C13B . . . . -0.4(2) ?
C18B N1B C13B C14B . . . . 173.21(14) ?
C16B N1B C13B C14B . . . . -12.8(2) ?
C18B N1B C13B C12B . . . . -6.6(2) ?
C16B N1B C13B C12B . . . . 167.43(14) ?
C11B C12B C13B N1B . . . . -178.57(14) ?
C11B C12B C13B C14B . . . . 1.6(2) ?
N1B C13B C14B C15B . . . . 179.29(14) ?
C12B C13B C14B C15B . . . . -0.9(2) ?
C13B C14B C15B C10B . . . . -1.0(2) ?
C11B C10B C15B C14B . . . . 2.2(2) ?
C9B C10B C15B C14B . . . . -177.68(14) ?
C13B N1B C16B C17B . . . . 99.04(17) ?
C18B N1B C16B C17B . . . . -86.63(16) ?
C13B N1B C18B C19B . . . . 84.38(17) ?
C16B N1B C18B C19B . . . . -90.03(16) ?
